data_4325037
loop_
_publ_author_name
'Minoru Mitsumi'
'Takami Yamashita'
'Yuko Aiga'
'Koshiro Toriumi'
'Hiroshi Kitagawa'
'Tadaoki Mitani'
'Mohamedally Kurmoo'

_publ_section_title
;
 On the Nature of the Multiple Ground States of the MMX Mixed-Valence
 Chain Compound, [PtII/III2(n-PenCS2)4I]\\infty
;
_journal_name_full 'Inorganic Chemistry'
_journal_page_first 4368
_journal_page_last 4377
_journal_paper_doi 10.1021/ic102461z
_journal_volume 50
_journal_year 2011
_chemical_formula_moiety 'C24 H44 I Pt2 S8'
_chemical_formula_sum 'C24 H44 I Pt2 S8'
_chemical_formula_weight 1106.15
_space_group_IT_number 87
_symmetry_cell_setting tetragonal
_symmetry_Int_Tables_number 87
_symmetry_space_group_name_Hall '-I 4'
_symmetry_space_group_name_H-M 'I 4/m'
_atom_sites_solution_hydrogens geom
_atom_sites_solution_primary direct
_atom_sites_solution_secondary difmap
_cell_angle_alpha 90.00
_cell_angle_beta 90.00
_cell_angle_gamma 90.00
_cell_formula_units_Z 6
_cell_length_a 14.2574(14)
_cell_length_b 14.2574(14)
_cell_length_c 25.8988(18)
_cell_measurement_reflns_used 9375
_cell_measurement_temperature 270(1)
_cell_measurement_theta_max 21.45
_cell_measurement_theta_min 1.29
_cell_volume 5264.5(8)
_computing_cell_refinement PROCESS-AUTO
_computing_data_collection PROCESS-AUTO
_computing_data_reduction PROCESS-AUTO
_computing_molecular_graphics 'Yadokari-XG 2009 (Wakita, Nemoto et al., 2009)'
_computing_publication_material 'SHELXL-97 (Sheldrick, 1997)'
_computing_structure_refinement 'SHELXL-97 (Sheldrick, 1997)'
_computing_structure_solution 'SIR-97 (A. Altomare, 1999)'
_diffrn_ambient_temperature 270(1)
_diffrn_detector_area_resol_mean 10.00
_diffrn_measured_fraction_theta_full 0.997
_diffrn_measured_fraction_theta_max 0.997
_diffrn_measurement_device_type 'Rigaku large cylindrical image-plate camera'
_diffrn_measurement_method \w
_diffrn_radiation_monochromator 'Si 311'
_diffrn_radiation_source 'SPring-8 8GeV synchrotron'
_diffrn_radiation_type synchrotron
_diffrn_radiation_wavelength 0.5633(1)
_diffrn_reflns_av_R_equivalents 0.0294
_diffrn_reflns_av_sigmaI/netI 0.0248
_diffrn_reflns_limit_h_max 18
_diffrn_reflns_limit_h_min -16
_diffrn_reflns_limit_k_max 18
_diffrn_reflns_limit_k_min -18
_diffrn_reflns_limit_l_max 33
_diffrn_reflns_limit_l_min -31
_diffrn_reflns_number 17093
_diffrn_reflns_theta_full 21.45
_diffrn_reflns_theta_max 21.45
_diffrn_reflns_theta_min 1.29
_exptl_absorpt_coefficient_mu 4.811
_exptl_absorpt_correction_T_max 0.6447
_exptl_absorpt_correction_T_min 0.6447
_exptl_absorpt_correction_type multi-scan
_exptl_absorpt_process_details '(Higashi, 1995)'
_exptl_crystal_colour Black
_exptl_crystal_density_diffrn 2.093
_exptl_crystal_description Prism
_exptl_crystal_F_000 3150
_exptl_crystal_size_max 0.071
_exptl_crystal_size_mid 0.071
_exptl_crystal_size_min 0.079
_refine_diff_density_max 1.334
_refine_diff_density_min -1.334
_refine_diff_density_rms 0.243
_refine_ls_extinction_coef 0.0000
_refine_ls_extinction_method none
_refine_ls_goodness_of_fit_ref 1.114
_refine_ls_hydrogen_treatment constr
_refine_ls_matrix_type full
_refine_ls_number_parameters 109
_refine_ls_number_reflns 3098
_refine_ls_number_restraints 0
_refine_ls_restrained_S_all 1.114
_refine_ls_R_factor_all 0.1100
_refine_ls_R_factor_gt 0.0741
_refine_ls_shift/su_max 0.002
_refine_ls_shift/su_mean 0.000
_refine_ls_structure_factor_coef Fsqd
_refine_ls_weighting_details 'calc w=1/[\s^2^(Fo^2^)+(0.1759P)^2^+17.9113P] where P=(Fo^2^+2Fc^2^)/3'
_refine_ls_weighting_scheme calc
_refine_ls_wR_factor_gt 0.3309
_refine_ls_wR_factor_ref 0.3442
_reflns_number_gt 1393
_reflns_number_total 3098
_reflns_threshold_expression >2sigma(I)
_cod_data_source_file ic102461z_si_002_2.cif
_cod_data_source_block Pt2(n-PenCS2)4I_270K_HTphase
_cod_database_code 4325037

loop_
_symmetry_equiv_pos_as_xyz
'x, y, z'
'-x, -y, z'
'-y, x, z'
'y, -x, z'
'x+1/2, y+1/2, z+1/2'
'-x+1/2, -y+1/2, z+1/2'
'-y+1/2, x+1/2, z+1/2'
'y+1/2, -x+1/2, z+1/2'
'-x, -y, -z'
'x, y, -z'
'y, -x, -z'
'-y, x, -z'
'-x+1/2, -y+1/2, -z+1/2'
'x+1/2, y+1/2, -z+1/2'
'y+1/2, -x+1/2, -z+1/2'
'-y+1/2, x+1/2, -z+1/2'

loop_
_atom_site_label
_atom_site_type_symbol
_atom_site_fract_x
_atom_site_fract_y
_atom_site_fract_z
_atom_site_U_iso_or_equiv
_atom_site_adp_type
_atom_site_occupancy
_atom_site_symmetry_multiplicity
_atom_site_calc_flag
_atom_site_refinement_flags
_atom_site_disorder_assembly
_atom_site_disorder_group
Pt1 Pt 0.0000 0.0000 0.11558(4) 0.0759(5) Uani 1 4 d S . .
Pt2 Pt 0.0000 0.0000 0.21868(4) 0.0693(5) Uani 1 4 d S . .
Pt3 Pt 0.0000 0.0000 0.44816(4) 0.0794(5) Uani 1 4 d S . .
I1 I 0.0000 0.0000 0.0000 0.1087(12) Uani 1 8 d S . .
I2 I 0.0000 0.0000 0.33296(7) 0.0970(8) Uani 1 4 d S . .
S1 S 0.0489(8) 0.1584(7) 0.1131(3) 0.074(3) Uiso 0.50 1 d P A 1
S2 S 0.1218(9) 0.1062(9) 0.2215(5) 0.079(4) Uiso 0.50 1 d P A 1
S3 S 0.0756(10) 0.1379(10) 0.1107(5) 0.104(5) Uiso 0.50 1 d P A -1
S4 S 0.1059(9) 0.1249(9) 0.2237(5) 0.079(4) Uiso 0.50 1 d P A -1
S5 S 0.1192(9) 0.1085(11) 0.4387(4) 0.102(4) Uani 0.50 1 d P . .
S6 S 0.1518(7) 0.0577(8) 0.4485(3) 0.077(2) Uani 0.50 1 d P . .
C1 C 0.1136(16) 0.1765(19) 0.1674(5) 0.124(7) Uani 1 1 d . . .
C2 C 0.1592(16) 0.2680(15) 0.1683(6) 0.114(6) Uani 1 1 d . A .
H1 H 0.1933 0.2765 0.1362 0.137 Uiso 1 1 calc R . .
H2 H 0.2044 0.2691 0.1963 0.137 Uiso 1 1 calc R . .
C3 C 0.095(4) 0.345(4) 0.1747(14) 0.30(2) Uiso 1 1 d . . .
H3 H 0.0611 0.3417 0.2072 0.365 Uiso 1 1 calc R A .
H4 H 0.0506 0.3498 0.1464 0.365 Uiso 1 1 calc R . .
C4 C 0.173(4) 0.429(4) 0.1740(14) 0.26(2) Uiso 1 1 d . A .
H5 H 0.1996 0.4328 0.2085 0.309 Uiso 1 1 calc R . .
H6 H 0.2235 0.4090 0.1513 0.309 Uiso 1 1 calc R . .
C5 C 0.152(3) 0.517(4) 0.1602(12) 0.248(19) Uiso 1 1 d . . .
H7 H 0.0886 0.5246 0.1737 0.297 Uiso 1 1 calc R A .
H8 H 0.1438 0.5120 0.1231 0.297 Uiso 1 1 calc R . .
C6 C 0.192(2) 0.609(2) 0.1667(8) 0.176(11) Uiso 1 1 d . A .
H9 H 0.1469 0.6555 0.1568 0.265 Uiso 1 1 calc R . .
H10 H 0.2467 0.6143 0.1453 0.265 Uiso 1 1 calc R . .
H11 H 0.2092 0.6177 0.2021 0.265 Uiso 1 1 calc R . .
C7 C 0.185(3) 0.102(2) 0.5000 0.154(13) Uani 1 2 d S . .
C8 C 0.275(2) 0.159(3) 0.5000 0.140(11) Uani 1 2 d S . .
C9 C 0.279(3) 0.252(4) 0.5000 0.214(18) Uiso 1 2 d S . .
C10 C 0.200(3) 0.322(3) 0.5213(14) 0.136(15) Uiso 0.50 1 d P . .
C11 C 0.187(4) 0.410(4) 0.5000 0.209(19) Uiso 1 2 d S . .
C12 C 0.126(3) 0.473(3) 0.4848(17) 0.141(16) Uiso 0.50 1 d P . .

loop_
_atom_site_aniso_label
_atom_site_aniso_U_11
_atom_site_aniso_U_22
_atom_site_aniso_U_33
_atom_site_aniso_U_23
_atom_site_aniso_U_13
_atom_site_aniso_U_12
Pt1 0.0909(7) 0.0909(7) 0.0459(7) 0.000 0.000 0.000
Pt2 0.0824(6) 0.0824(6) 0.0432(6) 0.000 0.000 0.000
Pt3 0.0939(7) 0.0939(7) 0.0505(7) 0.000 0.000 0.000
I1 0.1270(18) 0.1270(18) 0.072(2) 0.000 0.000 0.000
I2 0.1090(12) 0.1090(12) 0.0729(17) 0.000 0.000 0.000
S5 0.106(9) 0.136(11) 0.064(5) 0.003(6) 0.003(5) 0.002(7)
S6 0.078(6) 0.093(7) 0.059(5) -0.013(4) 0.011(4) -0.003(5)
C1 0.123(17) 0.18(2) 0.065(10) -0.019(10) 0.011(9) -0.024(16)
C2 0.115(15) 0.110(15) 0.117(16) 0.010(10) -0.017(10) -0.016(12)
C7 0.22(4) 0.18(3) 0.064(14) 0.000 0.000 0.04(3)
C8 0.10(2) 0.18(3) 0.14(2) 0.000 0.000 -0.03(2)

loop_
_atom_type_symbol
_atom_type_description
_atom_type_scat_dispersion_real
_atom_type_scat_dispersion_imag
_atom_type_scat_source
C C 0.0003 0.0009 http://lipro.msl.titech.ac.jp/scatfac/scatfac.html
H H 0.0000 0.0000 'International Tables Vol C Tables 4.2.6.8 and 6.1.1.4'
I I -1.1416 1.1889 http://lipro.msl.titech.ac.jp/scatfac/scatfac.html
Pt Pt -1.3375 5.7163 http://lipro.msl.titech.ac.jp/scatfac/scatfac.html
S S 0.0688 0.0765 http://lipro.msl.titech.ac.jp/scatfac/scatfac.html

loop_
_geom_angle_atom_site_label_1
_geom_angle_atom_site_label_2
_geom_angle_atom_site_label_3
_geom_angle
_geom_angle_site_symmetry_1
_geom_angle_site_symmetry_3
S3 Pt1 S3 89.82(3) 2 3
S3 Pt1 S3 89.82(3) 2 4
S3 Pt1 S3 173.5(6) 3 4
S3 Pt1 S3 173.5(6) 2 .
S3 Pt1 S3 89.82(3) 3 .
S3 Pt1 S3 89.81(3) 4 .
S3 Pt1 S1 167.5(4) 2 .
S3 Pt1 S1 78.4(5) 3 .
S3 Pt1 S1 101.5(5) 4 .
S3 Pt1 S1 11.7(4) . .
S3 Pt1 S1 11.7(4) 2 2
S3 Pt1 S1 101.5(5) 3 2
S3 Pt1 S1 78.4(5) 4 2
S3 Pt1 S1 167.5(4) . 2
S1 Pt1 S1 176.9(4) . 2
S3 Pt1 S1 78.4(5) 2 3
S3 Pt1 S1 11.7(4) 3 3
S3 Pt1 S1 167.5(4) 4 3
S3 Pt1 S1 101.5(5) . 3
S1 Pt1 S1 89.960(11) . 3
S1 Pt1 S1 89.959(11) 2 3
S3 Pt1 S1 101.5(5) 2 4
S3 Pt1 S1 167.5(4) 3 4
S3 Pt1 S1 11.7(4) 4 4
S3 Pt1 S1 78.4(5) . 4
S1 Pt1 S1 89.957(11) . 4
S1 Pt1 S1 89.959(11) 2 4
S1 Pt1 S1 176.9(4) 3 4
S3 Pt1 Pt2 93.3(3) 2 .
S3 Pt1 Pt2 93.3(3) 3 .
S3 Pt1 Pt2 93.3(3) 4 .
S3 Pt1 Pt2 93.3(3) . .
S1 Pt1 Pt2 91.5(2) . .
S1 Pt1 Pt2 91.5(2) 2 .
S1 Pt1 Pt2 91.5(2) 3 .
S1 Pt1 Pt2 91.5(2) 4 .
S3 Pt1 I1 86.7(3) 2 .
S3 Pt1 I1 86.7(3) 3 .
S3 Pt1 I1 86.7(3) 4 .
S3 Pt1 I1 86.7(3) . .
S1 Pt1 I1 88.5(2) . .
S1 Pt1 I1 88.5(2) 2 .
S1 Pt1 I1 88.5(2) 3 .
S1 Pt1 I1 88.5(2) 4 .
Pt2 Pt1 I1 180.0 . .
S2 Pt2 S2 176.4(6) . 2
S2 Pt2 S2 89.942(19) . 4
S2 Pt2 S2 89.942(19) 2 4
S2 Pt2 S2 89.942(19) . 3
S2 Pt2 S2 89.942(19) 2 3
S2 Pt2 S2 176.4(6) 4 3
S2 Pt2 S4 170.0(4) . 2
S2 Pt2 S4 8.7(5) 2 2
S2 Pt2 S4 81.3(5) 4 2
S2 Pt2 S4 98.5(5) 3 2
S2 Pt2 S4 81.3(5) . 4
S2 Pt2 S4 98.5(5) 2 4
S2 Pt2 S4 8.7(5) 4 4
S2 Pt2 S4 170.0(4) 3 4
S4 Pt2 S4 89.82(3) 2 4
S2 Pt2 S4 98.5(5) . 3
S2 Pt2 S4 81.3(5) 2 3
S2 Pt2 S4 170.0(4) 4 3
S2 Pt2 S4 8.7(5) 3 3
S4 Pt2 S4 89.82(3) 2 3
S4 Pt2 S4 173.6(6) 4 3
S2 Pt2 S4 8.7(5) . .
S2 Pt2 S4 170.0(4) 2 .
S2 Pt2 S4 98.5(5) 4 .
S2 Pt2 S4 81.3(5) 3 .
S4 Pt2 S4 173.6(6) 2 .
S4 Pt2 S4 89.82(3) 4 .
S4 Pt2 S4 89.82(3) 3 .
S2 Pt2 Pt1 91.8(3) . .
S2 Pt2 Pt1 91.8(3) 2 .
S2 Pt2 Pt1 91.8(3) 4 .
S2 Pt2 Pt1 91.8(3) 3 .
S4 Pt2 Pt1 93.2(3) 2 .
S4 Pt2 Pt1 93.2(3) 4 .
S4 Pt2 Pt1 93.2(3) 3 .
S4 Pt2 Pt1 93.2(3) . .
S2 Pt2 I2 88.2(3) . .
S2 Pt2 I2 88.2(3) 2 .
S2 Pt2 I2 88.2(3) 4 .
S2 Pt2 I2 88.2(3) 3 .
S4 Pt2 I2 86.8(3) 2 .
S4 Pt2 I2 86.8(3) 4 .
S4 Pt2 I2 86.8(3) 3 .
S4 Pt2 I2 86.8(3) . .
Pt1 Pt2 I2 180.0 . .
S5 Pt3 S5 89.36(5) 2 4
S5 Pt3 S5 89.36(5) 2 3
S5 Pt3 S5 167.9(5) 4 3
S5 Pt3 S5 167.9(5) 2 .
S5 Pt3 S5 89.36(5) 4 .
S5 Pt3 S5 89.36(5) 3 .
S5 Pt3 S6 22.4(3) 2 2
S5 Pt3 S6 111.4(3) 4 2
S5 Pt3 S6 68.6(3) 3 2
S5 Pt3 S6 157.7(3) . 2
S5 Pt3 S6 68.6(3) 2 4
S5 Pt3 S6 22.4(3) 4 4
S5 Pt3 S6 157.7(3) 3 4
S5 Pt3 S6 111.4(3) . 4
S6 Pt3 S6 89.999(3) 2 4
S5 Pt3 S6 111.4(3) 2 3
S5 Pt3 S6 157.7(3) 4 3
S5 Pt3 S6 22.4(3) 3 3
S5 Pt3 S6 68.6(3) . 3
S6 Pt3 S6 89.999(2) 2 3
S6 Pt3 S6 179.6(4) 4 3
S5 Pt3 S6 157.7(3) 2 .
S5 Pt3 S6 68.6(3) 4 .
S5 Pt3 S6 111.4(3) 3 .
S5 Pt3 S6 22.4(3) . .
S6 Pt3 S6 179.6(4) 2 .
S6 Pt3 S6 89.998(2) 4 .
S6 Pt3 S6 90.000(2) 3 .
S5 Pt3 Pt3 96.1(3) 2 9_556
S5 Pt3 Pt3 96.1(3) 4 9_556
S5 Pt3 Pt3 96.1(3) 3 9_556
S5 Pt3 Pt3 96.1(3) . 9_556
S6 Pt3 Pt3 89.8(2) 2 9_556
S6 Pt3 Pt3 89.8(2) 4 9_556
S6 Pt3 Pt3 89.8(2) 3 9_556
S6 Pt3 Pt3 89.8(2) . 9_556
S5 Pt3 I2 83.9(3) 2 .
S5 Pt3 I2 83.9(3) 4 .
S5 Pt3 I2 83.9(3) 3 .
S5 Pt3 I2 83.9(3) . .
S6 Pt3 I2 90.2(2) 2 .
S6 Pt3 I2 90.2(2) 4 .
S6 Pt3 I2 90.2(2) 3 .
S6 Pt3 I2 90.2(2) . .
Pt3 Pt3 I2 180.0 9_556 .
Pt1 I1 Pt1 180.0 . 9
Pt2 I2 Pt3 180.0 . .
C1 S1 Pt1 106.4(10) . .
C1 S2 Pt2 107.7(9) . .
C1 S3 Pt1 113.4(11) . .
C1 S4 Pt2 109.6(10) . .
S6 S5 C7 56.9(14) . .
S6 S5 Pt3 79.1(13) . .
C7 S5 Pt3 104.3(13) . .
S5 S6 C7 94.1(17) . .
S5 S6 Pt3 78.5(13) . .
C7 S6 Pt3 115.5(15) . .
C2 C1 S4 114.7(13) . .
C2 C1 S3 117.1(15) . .
S4 C1 S3 128.2(18) . .
C2 C1 S1 113.0(16) . .
S4 C1 S1 129.2(15) . .
C2 C1 S2 118.4(13) . .
S3 C1 S2 123.2(17) . .
S1 C1 S2 128.3(15) . .
C1 C2 C3 113(3) . .
C2 C3 C4 97(4) . .
C5 C4 C3 122(5) . .
C4 C5 C6 137(4) . .
C8 C7 S6 118.2(15) . 10_556
C8 C7 S6 118.2(15) . .
S6 C7 S6 119(3) 10_556 .
C8 C7 S5 113.6(15) . 10_556
S6 C7 S5 128(3) . 10_556
C8 C7 S5 113.6(15) . .
S6 C7 S5 128(3) 10_556 .
S5 C7 S5 119(2) 10_556 .
C9 C8 C7 125(4) . .
C8 C9 C10 126(4) . .
C8 C9 C10 126(4) . 10_556
C10 C10 C11 66.4(18) 10_556 .
C10 C10 C9 69.9(15) 10_556 .
C11 C10 C9 122(4) . .
C12 C11 C10 126(4) 10_556 .
C12 C11 C10 146(5) . .
C12 C11 C10 146(5) 10_556 10_556
C12 C11 C10 126(4) . 10_556
C10 C11 C10 47(4) . 10_556
C12 C12 C11 73(2) 10_556 .

loop_
_geom_bond_atom_site_label_1
_geom_bond_atom_site_label_2
_geom_bond_distance
_geom_bond_site_symmetry_2
Pt1 S3 2.245(14) 2
Pt1 S3 2.245(14) 3
Pt1 S3 2.245(14) 4
Pt1 S3 2.245(14) .
Pt1 S1 2.364(10) .
Pt1 S1 2.364(10) 2
Pt1 S1 2.364(10) 3
Pt1 S1 2.364(10) 4
Pt1 Pt2 2.6701(16) .
Pt1 I1 2.9934(10) .
Pt2 S2 2.305(13) .
Pt2 S2 2.305(13) 2
Pt2 S2 2.305(13) 4
Pt2 S2 2.305(13) 3
Pt2 S4 2.338(13) 2
Pt2 S4 2.338(13) 4
Pt2 S4 2.338(13) 3
Pt2 S4 2.338(13) .
Pt2 I2 2.9598(19) .
Pt3 S5 2.311(14) 2
Pt3 S5 2.311(14) 4
Pt3 S5 2.311(14) 3
Pt3 S5 2.311(14) .
Pt3 S6 2.315(10) 2
Pt3 S6 2.315(10) 4
Pt3 S6 2.315(10) 3
Pt3 S6 2.315(10) .
Pt3 Pt3 2.685(2) 9_556
Pt3 I2 2.984(2) .
I1 Pt1 2.9935(10) 9
S1 C1 1.701(19) .
S2 C1 1.73(2) .
S3 C1 1.660(19) .
S4 C1 1.64(2) .
S5 S6 0.897(12) .
S5 C7 1.84(2) .
S6 C7 1.55(2) .
C1 C2 1.46(3) .
C2 C3 1.44(5) .
C3 C4 1.65(6) .
C4 C5 1.33(5) .
C5 C6 1.44(5) .
C7 C8 1.52(4) .
C7 S6 1.55(2) 10_556
C7 S5 1.84(2) 10_556
C8 C9 1.33(5) .
C9 C10 1.61(5) .
C9 C10 1.61(5) 10_556
C10 C10 1.10(7) 10_556
C10 C11 1.38(5) .
C11 C12 1.32(5) 10_556
C11 C12 1.32(5) .
C11 C10 1.38(5) 10_556
C12 C12 0.79(9) 10_556

loop_
_geom_torsion_atom_site_label_1
_geom_torsion_atom_site_label_2
_geom_torsion_atom_site_label_3
_geom_torsion_atom_site_label_4
_geom_torsion
_geom_torsion_site_symmetry_1
_geom_torsion_site_symmetry_4
S3 Pt1 Pt2 S2 159.8(5) 2 .
S3 Pt1 Pt2 S2 -110.2(5) 3 .
S3 Pt1 Pt2 S2 69.8(5) 4 .
S3 Pt1 Pt2 S2 -20.2(5) . .
S1 Pt1 Pt2 S2 -31.7(4) . .
S1 Pt1 Pt2 S2 148.3(4) 2 .
S1 Pt1 Pt2 S2 -121.7(4) 3 .
S1 Pt1 Pt2 S2 58.3(4) 4 .
S3 Pt1 Pt2 S2 -20.2(5) 2 2
S3 Pt1 Pt2 S2 69.8(5) 3 2
S3 Pt1 Pt2 S2 -110.2(5) 4 2
S3 Pt1 Pt2 S2 159.8(5) . 2
S1 Pt1 Pt2 S2 148.3(4) . 2
S1 Pt1 Pt2 S2 -31.7(4) 2 2
S1 Pt1 Pt2 S2 58.3(4) 3 2
S1 Pt1 Pt2 S2 -121.7(4) 4 2
S3 Pt1 Pt2 S2 69.8(5) 2 4
S3 Pt1 Pt2 S2 159.8(5) 3 4
S3 Pt1 Pt2 S2 -20.2(5) 4 4
S3 Pt1 Pt2 S2 -110.2(5) . 4
S1 Pt1 Pt2 S2 -121.7(4) . 4
S1 Pt1 Pt2 S2 58.3(4) 2 4
S1 Pt1 Pt2 S2 148.3(4) 3 4
S1 Pt1 Pt2 S2 -31.7(4) 4 4
S3 Pt1 Pt2 S2 -110.2(5) 2 3
S3 Pt1 Pt2 S2 -20.2(5) 3 3
S3 Pt1 Pt2 S2 159.8(5) 4 3
S3 Pt1 Pt2 S2 69.8(5) . 3
S1 Pt1 Pt2 S2 58.3(4) . 3
S1 Pt1 Pt2 S2 -121.7(4) 2 3
S1 Pt1 Pt2 S2 -31.7(4) 3 3
S1 Pt1 Pt2 S2 148.3(4) 4 3
S3 Pt1 Pt2 S4 -11.6(5) 2 2
S3 Pt1 Pt2 S4 78.4(5) 3 2
S3 Pt1 Pt2 S4 -101.6(5) 4 2
S3 Pt1 Pt2 S4 168.4(5) . 2
S1 Pt1 Pt2 S4 156.9(4) . 2
S1 Pt1 Pt2 S4 -23.1(4) 2 2
S1 Pt1 Pt2 S4 66.9(4) 3 2
S1 Pt1 Pt2 S4 -113.1(4) 4 2
S3 Pt1 Pt2 S4 78.4(5) 2 4
S3 Pt1 Pt2 S4 168.4(5) 3 4
S3 Pt1 Pt2 S4 -11.6(5) 4 4
S3 Pt1 Pt2 S4 -101.6(5) . 4
S1 Pt1 Pt2 S4 -113.1(4) . 4
S1 Pt1 Pt2 S4 66.9(4) 2 4
S1 Pt1 Pt2 S4 156.9(4) 3 4
S1 Pt1 Pt2 S4 -23.1(4) 4 4
S3 Pt1 Pt2 S4 -101.6(5) 2 3
S3 Pt1 Pt2 S4 -11.6(5) 3 3
S3 Pt1 Pt2 S4 168.4(5) 4 3
S3 Pt1 Pt2 S4 78.4(5) . 3
S1 Pt1 Pt2 S4 66.9(4) . 3
S1 Pt1 Pt2 S4 -113.1(4) 2 3
S1 Pt1 Pt2 S4 -23.1(4) 3 3
S1 Pt1 Pt2 S4 156.9(4) 4 3
S3 Pt1 Pt2 S4 168.4(5) 2 .
S3 Pt1 Pt2 S4 -101.6(5) 3 .
S3 Pt1 Pt2 S4 78.4(5) 4 .
S3 Pt1 Pt2 S4 -11.6(5) . .
S1 Pt1 Pt2 S4 -23.1(4) . .
S1 Pt1 Pt2 S4 156.9(4) 2 .
S1 Pt1 Pt2 S4 -113.1(4) 3 .
S1 Pt1 Pt2 S4 66.9(4) 4 .
S3 Pt1 S1 C1 142.1(14) 2 .
S3 Pt1 S1 C1 122.6(10) 3 .
S3 Pt1 S1 C1 -64.1(9) 4 .
S3 Pt1 S1 C1 -69(2) . .
S1 Pt1 S1 C1 121.1(8) 3 .
S1 Pt1 S1 C1 -62.0(9) 4 .
Pt2 Pt1 S1 C1 29.6(9) . .
I1 Pt1 S1 C1 -150.4(9) . .
S2 Pt2 S2 C1 122.2(10) 4 .
S2 Pt2 S2 C1 -61.4(11) 3 .
S4 Pt2 S2 C1 123.3(11) 4 .
S4 Pt2 S2 C1 -63.1(10) 3 .
S4 Pt2 S2 C1 -69(4) . .
Pt1 Pt2 S2 C1 30.4(10) . .
I2 Pt2 S2 C1 -149.6(10) . .
S3 Pt1 S3 C1 101.2(12) 3 .
S3 Pt1 S3 C1 -85.3(12) 4 .
S1 Pt1 S3 C1 90(2) . .
S1 Pt1 S3 C1 -104.4(15) 2 .
S1 Pt1 S3 C1 100.2(11) 3 .
S1 Pt1 S3 C1 -83.0(12) 4 .
Pt2 Pt1 S3 C1 7.9(12) . .
I1 Pt1 S3 C1 -172.1(12) . .
S2 Pt2 S4 C1 96(4) . .
S2 Pt2 S4 C1 107.1(11) 4 .
S2 Pt2 S4 C1 -76.6(12) 3 .
S4 Pt2 S4 C1 107.9(11) 4 .
S4 Pt2 S4 C1 -78.5(12) 3 .
Pt1 Pt2 S4 C1 14.7(11) . .
I2 Pt2 S4 C1 -165.3(11) . .
S5 Pt3 S5 S6 -105.5(10) 2 .
S5 Pt3 S5 S6 -21.6(13) 4 .
S5 Pt3 S5 S6 170.5(9) 3 .
S6 Pt3 S5 S6 179.0(11) 2 .
S6 Pt3 S5 S6 -17.7(9) 4 .
S6 Pt3 S5 S6 161.9(13) 3 .
Pt3 Pt3 S5 S6 74.5(10) 9_556 .
I2 Pt3 S5 S6 -105.5(10) . .
S5 Pt3 S5 C7 -157.0(11) 2 .
S5 Pt3 S5 C7 -73.0(12) 4 .
S5 Pt3 S5 C7 119.1(11) 3 .
S6 Pt3 S5 C7 127.5(12) 2 .
S6 Pt3 S5 C7 -69.1(11) 4 .
S6 Pt3 S5 C7 110.4(12) 3 .
S6 Pt3 S5 C7 -51.4(13) . .
Pt3 Pt3 S5 C7 23.0(11) 9_556 .
I2 Pt3 S5 C7 -157.0(11) . .
Pt3 S5 S6 C7 -115.2(15) . .
C7 S5 S6 Pt3 115.2(15) . .
S5 Pt3 S6 S5 147.7(15) 2 .
S5 Pt3 S6 S5 156.7(13) 4 .
S5 Pt3 S6 S5 -10.2(9) 3 .
S6 Pt3 S6 S5 163.6(9) 4 .
S6 Pt3 S6 S5 -16.9(12) 3 .
Pt3 Pt3 S6 S5 -106.7(10) 9_556 .
I2 Pt3 S6 S5 73.3(10) . .
S5 Pt3 S6 C7 -123.3(14) 2 .
S5 Pt3 S6 C7 -114.2(14) 4 .
S5 Pt3 S6 C7 78.9(14) 3 .
S5 Pt3 S6 C7 89.1(17) . .
S6 Pt3 S6 C7 -107.4(14) 4 .
S6 Pt3 S6 C7 72.2(14) 3 .
Pt3 Pt3 S6 C7 -17.6(14) 9_556 .
I2 Pt3 S6 C7 162.4(14) . .
Pt2 S4 C1 C2 165.9(16) . .
Pt2 S4 C1 S3 -14(2) . .
Pt2 S4 C1 S1 8(2) . .
Pt2 S4 C1 S2 -83(4) . .
Pt1 S3 C1 C2 -176.9(16) . .
Pt1 S3 C1 S4 3(2) . .
Pt1 S3 C1 S1 -98(3) . .
Pt1 S3 C1 S2 16(2) . .
Pt1 S1 C1 C2 172.5(15) . .
Pt1 S1 C1 S4 -29(2) . .
Pt1 S1 C1 S3 64(3) . .
Pt1 S1 C1 S2 -14(2) . .
Pt2 S2 C1 C2 158.5(16) . .
Pt2 S2 C1 S4 84(4) . .
Pt2 S2 C1 S3 -34.2(19) . .
Pt2 S2 C1 S1 -15(2) . .
S4 C1 C2 C3 -92(3) . .
S3 C1 C2 C3 88(2) . .
S1 C1 C2 C3 70(2) . .
S2 C1 C2 C3 -104(3) . .
C1 C2 C3 C4 179.6(19) . .
C2 C3 C4 C5 155(4) . .
C3 C4 C5 C6 161(4) . .
S5 S6 C7 C8 -88(3) . .
Pt3 S6 C7 C8 -167(2) . .
S5 S6 C7 S6 116(2) . 10_556
Pt3 S6 C7 S6 37(3) . 10_556
S5 S6 C7 S5 82(3) . 10_556
Pt3 S6 C7 S5 3(3) . 10_556
Pt3 S6 C7 S5 -79.2(13) . .
S6 S5 C7 C8 106(3) . .
Pt3 S5 C7 C8 173(2) . .
S6 S5 C7 S6 -83(3) . 10_556
Pt3 S5 C7 S6 -17(3) . 10_556
Pt3 S5 C7 S6 66.5(15) . .
S6 S5 C7 S5 -116(3) . 10_556
Pt3 S5 C7 S5 -50(2) . 10_556
S6 C7 C8 C9 -102(2) 10_556 .
S6 C7 C8 C9 102(2) . .
S5 C7 C8 C9 -69.9(18) 10_556 .
S5 C7 C8 C9 69.9(18) . .
C7 C8 C9 C10 25(2) . .
C7 C8 C9 C10 -25(2) . 10_556
C8 C9 C10 C10 -105(3) . 10_556
C8 C9 C10 C11 -149(3) . .
C10 C9 C10 C11 -43(4) 10_556 .
C10 C10 C11 C12 137(5) 10_556 10_556
C9 C10 C11 C12 -178(4) . 10_556
C10 C10 C11 C12 94(6) 10_556 .
C9 C10 C11 C12 139(5) . .
C9 C10 C11 C10 45(4) . 10_556
C10 C11 C12 C12 73(5) . 10_556
C10 C11 C12 C12 139(5) 10_556 10_556
